data_7040211
loop_
_publ_author_name
'Li, Peng-Fei'
'Qian, Chenxi'
'Lough, Alan J.'
'Ozin, Geoffrey A.'
'Seferos, Dwight S.'

_publ_section_title
;
 Permanently porous hydrogen-bonded frameworks of rod-like thiophenes,
 selenophenes, and tellurophenes capped with MIDA boronates.
;
_journal_issue 24
_journal_name_full 'Dalton transactions (Cambridge, England : 2003)'
_journal_page_first 9754
_journal_page_last 9757
_journal_paper_doi 10.1039/c5dt04960a
_journal_volume 45
_journal_year 2016
_chemical_formula_moiety 'C26 H24 B2 N2 O8 S,  1.5(C2 H3 N)'
_chemical_formula_sum 'C29 H28.5 B2 N3.5 O8 S'
_chemical_formula_weight 607.73
_chemical_name_systematic DPT-MIDA
_space_group_crystal_system triclinic
_space_group_IT_number 2
_space_group_name_Hall '-P 1'
_space_group_name_H-M_alt 'P -1'
_symmetry_space_group_name_Hall '-P 1'
_symmetry_space_group_name_H-M 'P -1'
_atom_sites_solution_hydrogens geom
_audit_creation_method SHELXL-2014/6
_audit_update_record
;
2015-10-30 deposited with the CCDC.
2016-01-06 downloaded from the CCDC.
;
_cell_angle_alpha 80.953(2)
_cell_angle_beta 81.408(2)
_cell_angle_gamma 85.928(2)
_cell_formula_units_Z 4
_cell_length_a 12.3898(5)
_cell_length_b 12.5148(5)
_cell_length_c 19.2391(8)
_cell_measurement_reflns_used 9312
_cell_measurement_temperature 147(2)
_cell_measurement_theta_max 67.09
_cell_measurement_theta_min 2.35
_cell_volume 2909.5(2)
_computing_cell_refinement APEX2
_computing_data_collection 'APEX2 (Bruker, 2007)'
_computing_data_reduction 'SAINT (Bruker, 2007)'
_computing_molecular_graphics 'PLATON (Spek, 2009)'
_computing_publication_material 'SHELXTL (Sheldrick, 2008)'
_computing_structure_refinement 'SHELXL-2013 (Sheldrick, 2013)'
_computing_structure_solution 'SHELXS-97 (Sheldrick, 2008)'
_diffrn_ambient_temperature 147(2)
_diffrn_measured_fraction_theta_full 0.982
_diffrn_measured_fraction_theta_max 0.985
_diffrn_measurement_device_type 'Bruker Kappa APEX-DUO CCD'
_diffrn_measurement_method '\f and \w scans'
_diffrn_radiation_type CuK\a
_diffrn_radiation_wavelength 1.54178
_diffrn_reflns_av_R_equivalents 0.0363
_diffrn_reflns_av_unetI/netI 0.0147
_diffrn_reflns_Laue_measured_fraction_full 0.982
_diffrn_reflns_Laue_measured_fraction_max 0.985
_diffrn_reflns_limit_h_max 14
_diffrn_reflns_limit_h_min -13
_diffrn_reflns_limit_k_max 14
_diffrn_reflns_limit_k_min -14
_diffrn_reflns_limit_l_max 22
_diffrn_reflns_limit_l_min -22
_diffrn_reflns_number 133549
_diffrn_reflns_point_group_measured_fraction_full 0.982
_diffrn_reflns_point_group_measured_fraction_max 0.985
_diffrn_reflns_theta_full 67.679
_diffrn_reflns_theta_max 67.549
_diffrn_reflns_theta_min 2.349
_diffrn_source 'Bruker ImuS with multi-layer optics'
_exptl_absorpt_coefficient_mu 1.473
_exptl_absorpt_correction_T_max 0.7529
_exptl_absorpt_correction_T_min 0.6495
_exptl_absorpt_correction_type multi-scan
_exptl_absorpt_process_details 'SADABS (Sheldrick, 1996)'
_exptl_crystal_colour yellow
_exptl_crystal_density_diffrn 1.387
_exptl_crystal_description plate
_exptl_crystal_F_000 1268
_exptl_crystal_size_max 0.260
_exptl_crystal_size_mid 0.260
_exptl_crystal_size_min 0.100
_refine_diff_density_max 0.251
_refine_diff_density_min -0.409
_refine_diff_density_rms 0.042
_refine_ls_extinction_method none
_refine_ls_goodness_of_fit_ref 1.030
_refine_ls_hydrogen_treatment constr
_refine_ls_matrix_type full
_refine_ls_number_parameters 803
_refine_ls_number_reflns 10336
_refine_ls_number_restraints 0
_refine_ls_restrained_S_all 1.030
_refine_ls_R_factor_all 0.0383
_refine_ls_R_factor_gt 0.0353
_refine_ls_shift/su_max 0.001
_refine_ls_shift/su_mean 0.000
_refine_ls_structure_factor_coef Fsqd
_refine_ls_weighting_details 'w=1/[\s^2^(Fo^2^)+(0.0385P)^2^+1.9440P] where P=(Fo^2^+2Fc^2^)/3'
_refine_ls_weighting_scheme calc
_refine_ls_wR_factor_gt 0.0878
_refine_ls_wR_factor_ref 0.0903
_reflns_Friedel_coverage 0.000
_reflns_number_gt 9534
_reflns_number_total 10336
_reflns_threshold_expression 'I > 2\s(I)'
_cod_data_source_file c5dt04960a2.cif
_cod_data_source_block d14136_a
_cod_original_formula_sum 'C29 H28.50 B2 N3.50 O8 S'
_cod_database_code 7040211
_shelx_space_group_comment
; 
The symmetry employed for this shelxl refinement is uniquely defined 
by the following loop, which should always be used as a source of 
symmetry information in preference to the above space-group names. 
They are only intended as comments. 
;
_shelx_estimated_absorpt_t_min 0.701
_shelx_estimated_absorpt_t_max 0.867
_shelxl_version_number 2014/6

loop_
_space_group_symop_operation_xyz
'x, y, z'
'-x, -y, -z'

loop_
_atom_site_label
_atom_site_type_symbol
_atom_site_fract_x
_atom_site_fract_y
_atom_site_fract_z
_atom_site_U_iso_or_equiv
_atom_site_adp_type
_atom_site_occupancy
_atom_site_site_symmetry_order
_atom_site_calc_flag
_atom_site_refinement_flags_posn
_atom_site_refinement_flags_adp
_atom_site_refinement_flags_occupancy
_atom_site_disorder_assembly
_atom_site_disorder_group
S1A S 0.48395(3) 0.83135(3) -0.00070(2) 0.02774(10) Uani 1 1 d . . . . .
O1A O 0.89896(8) 1.06954(8) -0.33977(5) 0.0217(2) Uani 1 1 d . . . . .
O2A O 1.05796(9) 1.04287(9) -0.40832(6) 0.0281(2) Uani 1 1 d . . . . .
O3A O 0.71296(9) 1.12360(8) -0.35853(5) 0.0229(2) Uani 1 1 d . . . . .
O4A O 0.65419(10) 1.18685(10) -0.46193(6) 0.0331(3) Uani 1 1 d . . . . .
O5A O 0.26770(9) 0.41983(8) 0.33015(6) 0.0274(2) Uani 1 1 d . . . . .
O6A O 0.34315(9) 0.36482(9) 0.42869(7) 0.0347(3) Uani 1 1 d . . . . .
O7A O 0.11302(10) 0.48308(10) 0.26761(6) 0.0321(3) Uani 1 1 d . . . . .
O8A O -0.05624(11) 0.42916(13) 0.30600(7) 0.0503(4) Uani 1 1 d . . . . .
N1A N 0.79225(10) 0.94733(9) -0.38400(6) 0.0176(2) Uani 1 1 d . . . . .
N2A N 0.14618(10) 0.56056(9) 0.36953(6) 0.0201(3) Uani 1 1 d . . . . .
C1A C 0.61886(13) 0.85924(13) -0.03082(8) 0.0261(3) Uani 1 1 d . . . . .
C2A C 0.68085(15) 0.82609(16) 0.02179(9) 0.0375(4) Uani 1 1 d . . . . .
H2AA H 0.7574 0.8345 0.0160 0.045 Uiso 1 1 calc R U . . .
C3A C 0.62108(15) 0.77796(16) 0.08578(9) 0.0387(4) Uani 1 1 d . . . . .
H3AA H 0.6535 0.7520 0.1274 0.046 Uiso 1 1 calc R U . . .
C4A C 0.51311(14) 0.77210(13) 0.08263(8) 0.0273(3) Uani 1 1 d . . . . .
C5A C 0.65731(13) 0.90685(12) -0.10485(8) 0.0234(3) Uani 1 1 d . . . . .
C6A C 0.76297(13) 0.87809(14) -0.13497(8) 0.0287(3) Uani 1 1 d . . . . .
H6AA H 0.8078 0.8284 -0.1079 0.034 Uiso 1 1 calc R U . . .
C7A C 0.80297(13) 0.92136(13) -0.20403(8) 0.0269(3) Uani 1 1 d . . . . .
H7AA H 0.8757 0.9019 -0.2229 0.032 Uiso 1 1 calc R U . . .
C8A C 0.73996(12) 0.99249(11) -0.24677(8) 0.0203(3) Uani 1 1 d . . . . .
C9A C 0.63459(13) 1.02002(13) -0.21574(8) 0.0266(3) Uani 1 1 d . . . . .
H9AA H 0.5892 1.0686 -0.2431 0.032 Uiso 1 1 calc R U . . .
C10A C 0.59392(13) 0.97877(13) -0.14615(8) 0.0273(3) Uani 1 1 d . . . . .
H10A H 0.5220 1.0001 -0.1267 0.033 Uiso 1 1 calc R U . . .
C11A C 0.96632(12) 1.01767(11) -0.38531(8) 0.0200(3) Uani 1 1 d . . . . .
C12A C 0.91142(12) 0.92147(12) -0.40132(8) 0.0233(3) Uani 1 1 d . . . . .
H12A H 0.9306 0.9128 -0.4520 0.028 Uiso 1 1 calc R U . . .
H12B H 0.9337 0.8539 -0.3716 0.028 Uiso 1 1 calc R U . . .
C13A C 0.69990(12) 1.11708(12) -0.42457(8) 0.0218(3) Uani 1 1 d . . . . .
C14A C 0.74660(13) 1.01135(12) -0.44671(8) 0.0229(3) Uani 1 1 d . . . . .
H14A H 0.6889 0.9715 -0.4605 0.028 Uiso 1 1 calc R U . . .
H14B H 0.8050 1.0244 -0.4878 0.028 Uiso 1 1 calc R U . . .
C15A C 0.72982(14) 0.84772(12) -0.35639(8) 0.0261(3) Uani 1 1 d . . . . .
H15A H 0.6520 0.8681 -0.3456 0.039 Uiso 1 1 calc R U . . .
H15B H 0.7400 0.7992 -0.3924 0.039 Uiso 1 1 calc R U . . .
H15C H 0.7566 0.8106 -0.3130 0.039 Uiso 1 1 calc R U . . .
C16A C 0.43165(13) 0.71754(13) 0.13774(8) 0.0261(3) Uani 1 1 d . . . . .
C17A C 0.46745(14) 0.64997(15) 0.19572(9) 0.0341(4) Uani 1 1 d . . . . .
H17A H 0.5429 0.6449 0.2006 0.041 Uiso 1 1 calc R U . . .
C18A C 0.39498(14) 0.59048(14) 0.24608(9) 0.0322(4) Uani 1 1 d . . . . .
H18A H 0.4220 0.5452 0.2848 0.039 Uiso 1 1 calc R U . . .
C19A C 0.28351(13) 0.59483(12) 0.24185(8) 0.0244(3) Uani 1 1 d . . . . .
C20A C 0.24789(14) 0.66488(14) 0.18480(9) 0.0299(4) Uani 1 1 d . . . . .
H20A H 0.1722 0.6716 0.1807 0.036 Uiso 1 1 calc R U . . .
C21A C 0.32023(14) 0.72496(14) 0.13394(9) 0.0308(4) Uani 1 1 d . . . . .
H21A H 0.2931 0.7719 0.0960 0.037 Uiso 1 1 calc R U . . .
C22A C 0.28577(12) 0.42788(12) 0.39487(8) 0.0248(3) Uani 1 1 d . . . . .
C23A C 0.22500(13) 0.52702(12) 0.42053(8) 0.0240(3) Uani 1 1 d . . . . .
H23A H 0.1866 0.5089 0.4695 0.029 Uiso 1 1 calc R U . . .
H23B H 0.2757 0.5851 0.4195 0.029 Uiso 1 1 calc R U . . .
C24A C 0.02593(14) 0.46558(14) 0.31673(9) 0.0313(4) Uani 1 1 d . . . . .
C25A C 0.04563(12) 0.49619(13) 0.38667(8) 0.0246(3) Uani 1 1 d . . . . .
H25A H -0.0174 0.5402 0.4069 0.029 Uiso 1 1 calc R U . . .
H25B H 0.0572 0.4306 0.4214 0.029 Uiso 1 1 calc R U . . .
C26A C 0.11658(14) 0.67902(12) 0.36123(9) 0.0288(4) Uani 1 1 d . . . . .
H26A H 0.0644 0.6966 0.3270 0.043 Uiso 1 1 calc R U . . .
H26B H 0.0833 0.6987 0.4073 0.043 Uiso 1 1 calc R U . . .
H26C H 0.1825 0.7196 0.3439 0.043 Uiso 1 1 calc R U . . .
B1A B 0.78468(14) 1.03593(13) -0.32710(9) 0.0191(3) Uani 1 1 d . . . . .
B2A B 0.20611(15) 0.51609(14) 0.29656(9) 0.0235(4) Uani 1 1 d . . . . .
N2S N 0.47516(18) 0.25941(19) 0.21483(12) 0.0644(5) Uani 1 1 d . . . . .
C3S C 0.42532(19) 0.31409(18) 0.17850(12) 0.0488(5) Uani 1 1 d . . . . .
C4S C 0.3593(3) 0.3831(2) 0.13266(18) 0.0989(12) Uani 1 1 d . . . . .
H4S1 H 0.3498 0.3466 0.0926 0.148 Uiso 1 1 calc R U . . .
H4S2 H 0.3954 0.4511 0.1147 0.148 Uiso 1 1 calc R U . . .
H4S3 H 0.2876 0.3984 0.1594 0.148 Uiso 1 1 calc R U . . .
N1S N 0.1434(3) 0.4049(3) 0.0397(3) 0.1405(15) Uani 1 1 d . . . . .
C1S C 0.0723(3) 0.4365(2) 0.0777(2) 0.0777(8) Uani 1 1 d . . . . .
C2S C -0.0161(4) 0.4728(4) 0.12292(19) 0.1235(16) Uani 1 1 d . . . . .
H2S1 H -0.0829 0.4741 0.1011 0.185 Uiso 1 1 calc R U . . .
H2S2 H -0.0039 0.5460 0.1313 0.185 Uiso 1 1 calc R U . . .
H2S3 H -0.0238 0.4239 0.1683 0.185 Uiso 1 1 calc R U . . .
S1B S 0.00810(3) 0.79995(4) 0.00296(2) 0.03075(10) Uani 1 1 d . . . . .
O1B O -0.18116(8) 0.66348(8) 0.41026(5) 0.0232(2) Uani 1 1 d . . . . .
O2B O -0.13975(9) 0.73531(10) 0.50168(6) 0.0334(3) Uani 1 1 d . . . . .
O3B O -0.31309(9) 0.59946(8) 0.34608(6) 0.0253(2) Uani 1 1 d . . . . .
O4B O -0.47324(10) 0.53028(10) 0.39465(7) 0.0358(3) Uani 1 1 d . . . . .
O5B O 0.32302(9) 0.89996(8) -0.38730(5) 0.0243(2) Uani 1 1 d . . . . .
O6B O 0.50014(10) 0.90968(11) -0.43080(7) 0.0433(3) Uani 1 1 d . . . . .
O7B O 0.15546(8) 0.80997(9) -0.38651(6) 0.0256(2) Uani 1 1 d . . . . .
O8B O 0.11264(10) 0.70796(11) -0.46330(6) 0.0371(3) Uani 1 1 d . . . . .
N1B N -0.33946(10) 0.77514(10) 0.38504(7) 0.0210(3) Uani 1 1 d . . . . .
N2B N 0.31615(10) 0.70559(9) -0.34941(6) 0.0177(2) Uani 1 1 d . . . . .
C1B C 0.02455(13) 0.84594(13) 0.08078(8) 0.0250(3) Uani 1 1 d . . . . .
C2B C 0.10870(15) 0.91356(14) 0.06850(9) 0.0337(4) Uani 1 1 d . . . . .
H2BA H 0.1310 0.9478 0.1044 0.040 Uiso 1 1 calc R U . . .
C3B C 0.15984(15) 0.92802(14) -0.00298(9) 0.0330(4) Uani 1 1 d . . . . .
H3BA H 0.2205 0.9721 -0.0195 0.040 Uiso 1 1 calc R U . . .
C4B C 0.11404(13) 0.87306(13) -0.04572(8) 0.0256(3) Uani 1 1 d . . . . .
C5B C -0.04619(13) 0.80989(12) 0.14727(8) 0.0235(3) Uani 1 1 d . . . . .
C6B C -0.03891(13) 0.85290(13) 0.20907(8) 0.0260(3) Uani 1 1 d . . . . .
H6BA H 0.0105 0.9081 0.2077 0.031 Uiso 1 1 calc R U . . .
C7B C -0.10294(13) 0.81583(13) 0.27223(8) 0.0252(3) Uani 1 1 d . . . . .
H7BA H -0.0963 0.8463 0.3135 0.030 Uiso 1 1 calc R U . . .
C8B C -0.17728(12) 0.73487(12) 0.27733(8) 0.0218(3) Uani 1 1 d . . . . .
C9B C -0.18480(14) 0.69360(14) 0.21513(9) 0.0306(4) Uani 1 1 d . . . . .
H9BA H -0.2347 0.6389 0.2164 0.037 Uiso 1 1 calc R U . . .
C10B C -0.12131(15) 0.73041(14) 0.15154(9) 0.0325(4) Uani 1 1 d . . . . .
H10B H -0.1290 0.7010 0.1100 0.039 Uiso 1 1 calc R U . . .
C11B C -0.19356(12) 0.73676(12) 0.45445(8) 0.0228(3) Uani 1 1 d . . . . .
C12B C -0.28276(13) 0.82074(12) 0.43602(8) 0.0240(3) Uani 1 1 d . . . . .
H12C H -0.3341 0.8325 0.4791 0.029 Uiso 1 1 calc R U . . .
H12D H -0.2513 0.8906 0.4138 0.029 Uiso 1 1 calc R U . . .
C13B C -0.40964(13) 0.60097(12) 0.38677(8) 0.0247(3) Uani 1 1 d . . . . .
C14B C -0.42608(13) 0.70060(13) 0.42247(9) 0.0264(3) Uani 1 1 d . . . . .
H14C H -0.4997 0.7352 0.4182 0.032 Uiso 1 1 calc R U . . .
H14D H -0.4186 0.6819 0.4735 0.032 Uiso 1 1 calc R U . . .
C15B C -0.38507(15) 0.86020(14) 0.33282(10) 0.0349(4) Uani 1 1 d . . . . .
H15D H -0.4213 0.8260 0.3007 0.052 Uiso 1 1 calc R U . . .
H15E H -0.4382 0.9075 0.3581 0.052 Uiso 1 1 calc R U . . .
H15F H -0.3258 0.9032 0.3052 0.052 Uiso 1 1 calc R U . . .
C16B C 0.14390(13) 0.86717(12) -0.12201(8) 0.0248(3) Uani 1 1 d . . . . .
C17B C 0.24507(14) 0.89955(13) -0.15801(8) 0.0276(3) Uani 1 1 d . . . . .
H17B H 0.2945 0.9290 -0.1336 0.033 Uiso 1 1 calc R U . . .
C18B C 0.27419(13) 0.88909(12) -0.22908(8) 0.0262(3) Uani 1 1 d . . . . .
H18B H 0.3437 0.9117 -0.2525 0.031 Uiso 1 1 calc R U . . .
C19B C 0.20464(13) 0.84636(12) -0.26754(8) 0.0226(3) Uani 1 1 d . . . . .
C20B C 0.10345(13) 0.81526(15) -0.23118(9) 0.0311(4) Uani 1 1 d . . . . .
H20B H 0.0538 0.7863 -0.2556 0.037 Uiso 1 1 calc R U . . .
C21B C 0.07350(14) 0.82572(15) -0.16003(9) 0.0324(4) Uani 1 1 d . . . . .
H21B H 0.0036 0.8042 -0.1368 0.039 Uiso 1 1 calc R U . . .
C22B C 0.42348(13) 0.85787(13) -0.40164(8) 0.0262(3) Uani 1 1 d . . . . .
C23B C 0.43033(12) 0.73853(13) -0.37310(9) 0.0264(3) Uani 1 1 d . . . . .
H23C H 0.4663 0.6969 -0.4106 0.032 Uiso 1 1 calc R U . . .
H23D H 0.4730 0.7251 -0.3327 0.032 Uiso 1 1 calc R U . . .
C24B C 0.17112(13) 0.72601(13) -0.42215(8) 0.0243(3) Uani 1 1 d . . . . .
C25B C 0.26950(13) 0.65669(12) -0.40406(8) 0.0225(3) Uani 1 1 d . . . . .
H25C H 0.3242 0.6546 -0.4470 0.027 Uiso 1 1 calc R U . . .
H25D H 0.2486 0.5818 -0.3849 0.027 Uiso 1 1 calc R U . . .
C26B C 0.30858(13) 0.63014(12) -0.28039(8) 0.0228(3) Uani 1 1 d . . . . .
H26D H 0.2329 0.6093 -0.2656 0.034 Uiso 1 1 calc R U . . .
H26E H 0.3561 0.5652 -0.2864 0.034 Uiso 1 1 calc R U . . .
H26F H 0.3319 0.6665 -0.2440 0.034 Uiso 1 1 calc R U . . .
B1B B -0.24699(14) 0.69017(13) 0.35049(9) 0.0201(3) Uani 1 1 d . . . . .
B2B B 0.24406(14) 0.82234(13) -0.34620(9) 0.0203(3) Uani 1 1 d . . . . .
C8S C 0.3012(3) 0.6232(3) -0.0392(2) 0.0978(11) Uani 0.721(4) 1 d . . P A 1
H8S1 H 0.3203 0.6940 -0.0664 0.147 Uiso 0.721(4) 1 calc R U P A 1
H8S2 H 0.3549 0.5988 -0.0068 0.147 Uiso 0.721(4) 1 calc R U P A 1
H8S3 H 0.2284 0.6294 -0.0118 0.147 Uiso 0.721(4) 1 calc R U P A 1
N4S N 0.3019(3) 0.4935(3) -0.12716(16) 0.0769(11) Uani 0.721(4) 1 d . . P A 1
C6S C 0.3013(3) 0.5487(2) -0.08568(17) 0.0516(8) Uani 0.721(4) 1 d . . P A 1
C7S C 0.3012(3) 0.6232(3) -0.0392(2) 0.0978(11) Uani 0.279(4) 1 d . . P A 2
H7S1 H 0.2540 0.5964 0.0047 0.147 Uiso 0.279(4) 1 calc R U P A 2
H7S2 H 0.2622 0.6238 -0.0800 0.147 Uiso 0.279(4) 1 calc R U P A 2
H7S3 H 0.3213 0.6969 -0.0373 0.147 Uiso 0.279(4) 1 calc R U P A 2
N3S N 0.4587(9) 0.5000(9) -0.0326(6) 0.111(4) Uani 0.279(4) 1 d . . P A 2
C5S C 0.3905(9) 0.5593(8) -0.0461(5) 0.070(3) Uani 0.279(4) 1 d . . P A 2

loop_
_atom_site_aniso_label
_atom_site_aniso_U_11
_atom_site_aniso_U_22
_atom_site_aniso_U_33
_atom_site_aniso_U_23
_atom_site_aniso_U_13
_atom_site_aniso_U_12
S1A 0.0256(2) 0.0351(2) 0.01962(19) 0.00210(15) 0.00299(15) -0.00798(16)
O1A 0.0227(5) 0.0216(5) 0.0209(5) -0.0059(4) 0.0026(4) -0.0073(4)
O2A 0.0210(6) 0.0307(6) 0.0314(6) -0.0043(5) 0.0030(5) -0.0075(4)
O3A 0.0276(6) 0.0200(5) 0.0191(5) -0.0024(4) 0.0014(4) 0.0016(4)
O4A 0.0307(6) 0.0374(7) 0.0247(6) 0.0045(5) 0.0019(5) 0.0111(5)
O5A 0.0316(6) 0.0196(5) 0.0266(6) -0.0019(4) 0.0091(5) -0.0019(4)
O6A 0.0214(6) 0.0303(6) 0.0445(7) 0.0119(5) 0.0020(5) -0.0010(5)
O7A 0.0344(7) 0.0403(7) 0.0223(6) -0.0059(5) 0.0028(5) -0.0192(5)
O8A 0.0418(8) 0.0740(10) 0.0371(7) 0.0006(7) -0.0064(6) -0.0355(7)
N1A 0.0176(6) 0.0172(6) 0.0174(6) -0.0026(5) 0.0003(5) -0.0035(5)
N2A 0.0204(6) 0.0172(6) 0.0213(6) -0.0016(5) 0.0007(5) -0.0027(5)
C1A 0.0271(8) 0.0260(8) 0.0238(8) -0.0019(6) 0.0022(6) -0.0083(6)
C2A 0.0273(9) 0.0514(11) 0.0294(9) 0.0089(8) 0.0009(7) -0.0141(8)
C3A 0.0323(10) 0.0539(11) 0.0255(9) 0.0114(8) -0.0021(7) -0.0146(8)
C4A 0.0300(9) 0.0286(8) 0.0212(8) 0.0005(6) 0.0012(6) -0.0073(7)
C5A 0.0265(8) 0.0238(7) 0.0191(7) -0.0038(6) 0.0031(6) -0.0090(6)
C6A 0.0265(8) 0.0334(9) 0.0229(8) 0.0036(7) -0.0013(6) -0.0003(7)
C7A 0.0208(8) 0.0338(9) 0.0231(8) -0.0010(6) 0.0031(6) -0.0015(6)
C8A 0.0233(8) 0.0193(7) 0.0185(7) -0.0048(6) 0.0002(6) -0.0055(6)
C9A 0.0268(8) 0.0277(8) 0.0226(8) -0.0007(6) 0.0008(6) 0.0015(6)
C10A 0.0237(8) 0.0306(8) 0.0243(8) -0.0031(6) 0.0055(6) -0.0002(6)
C11A 0.0205(8) 0.0201(7) 0.0183(7) -0.0008(6) -0.0008(6) -0.0024(6)
C12A 0.0181(7) 0.0229(7) 0.0290(8) -0.0081(6) 0.0001(6) -0.0005(6)
C13A 0.0173(7) 0.0261(8) 0.0185(7) 0.0012(6) 0.0041(6) -0.0017(6)
C14A 0.0256(8) 0.0252(8) 0.0178(7) -0.0028(6) -0.0033(6) -0.0005(6)
C15A 0.0308(9) 0.0210(7) 0.0265(8) -0.0033(6) 0.0007(6) -0.0114(6)
C16A 0.0288(9) 0.0278(8) 0.0198(7) -0.0005(6) 0.0033(6) -0.0087(6)
C17A 0.0248(9) 0.0452(10) 0.0289(9) 0.0070(7) -0.0019(7) -0.0122(7)
C18A 0.0305(9) 0.0400(10) 0.0228(8) 0.0076(7) -0.0024(7) -0.0096(7)
C19A 0.0262(8) 0.0259(8) 0.0199(7) -0.0037(6) 0.0029(6) -0.0062(6)
C20A 0.0240(8) 0.0339(9) 0.0283(8) 0.0026(7) 0.0008(7) -0.0035(7)
C21A 0.0300(9) 0.0340(9) 0.0240(8) 0.0063(7) 0.0001(7) -0.0032(7)
C22A 0.0168(7) 0.0208(7) 0.0315(9) 0.0056(6) 0.0057(6) -0.0058(6)
C23A 0.0236(8) 0.0252(8) 0.0225(8) -0.0015(6) -0.0020(6) -0.0033(6)
C24A 0.0300(9) 0.0352(9) 0.0275(8) 0.0021(7) -0.0008(7) -0.0152(7)
C25A 0.0193(8) 0.0266(8) 0.0252(8) -0.0003(6) 0.0036(6) -0.0059(6)
C26A 0.0338(9) 0.0177(7) 0.0327(9) -0.0023(6) -0.0004(7) 0.0018(6)
B1A 0.0209(8) 0.0165(8) 0.0198(8) -0.0043(6) 0.0001(6) -0.0027(6)
B2A 0.0260(9) 0.0226(8) 0.0210(8) -0.0048(7) 0.0034(7) -0.0052(7)
N2S 0.0576(13) 0.0768(14) 0.0681(13) -0.0241(11) -0.0245(11) -0.0025(11)
C3S 0.0500(13) 0.0510(12) 0.0525(13) -0.0230(10) -0.0124(10) -0.0060(10)
C4S 0.164(4) 0.0595(17) 0.089(2) -0.0313(16) -0.066(2) 0.0347(19)
N1S 0.078(2) 0.124(3) 0.225(5) -0.058(3) -0.004(3) -0.011(2)
C1S 0.072(2) 0.0576(16) 0.110(3) -0.0076(16) -0.0378(19) -0.0046(14)
C2S 0.172(4) 0.125(3) 0.072(2) -0.022(2) -0.028(3) 0.044(3)
S1B 0.0314(2) 0.0427(2) 0.01868(19) -0.00821(16) 0.00272(15) -0.01034(17)
O1B 0.0214(5) 0.0268(5) 0.0196(5) -0.0016(4) -0.0015(4) 0.0036(4)
O2B 0.0295(6) 0.0489(7) 0.0223(6) 0.0025(5) -0.0063(5) -0.0174(5)
O3B 0.0300(6) 0.0208(5) 0.0249(5) -0.0069(4) 0.0024(4) -0.0052(4)
O4B 0.0355(7) 0.0326(6) 0.0408(7) -0.0061(5) -0.0026(5) -0.0156(5)
O5B 0.0288(6) 0.0212(5) 0.0203(5) 0.0014(4) 0.0009(4) -0.0032(4)
O6B 0.0296(7) 0.0516(8) 0.0426(7) 0.0173(6) -0.0028(6) -0.0189(6)
O7B 0.0202(5) 0.0315(6) 0.0243(5) -0.0037(4) -0.0036(4) 0.0046(4)
O8B 0.0295(6) 0.0560(8) 0.0290(6) -0.0092(6) -0.0107(5) -0.0036(6)
N1B 0.0203(6) 0.0185(6) 0.0239(6) -0.0037(5) -0.0026(5) 0.0003(5)
N2B 0.0162(6) 0.0202(6) 0.0155(6) -0.0007(5) -0.0007(5) -0.0014(5)
C1B 0.0284(8) 0.0262(8) 0.0198(7) -0.0043(6) -0.0021(6) 0.0015(6)
C2B 0.0409(10) 0.0381(9) 0.0234(8) -0.0091(7) 0.0011(7) -0.0123(8)
C3B 0.0367(10) 0.0360(9) 0.0255(8) -0.0064(7) 0.0050(7) -0.0123(7)
C4B 0.0272(8) 0.0255(8) 0.0219(8) -0.0020(6) 0.0008(6) 0.0021(6)
C5B 0.0251(8) 0.0259(8) 0.0186(7) -0.0026(6) -0.0016(6) 0.0006(6)
C6B 0.0283(8) 0.0268(8) 0.0235(8) -0.0061(6) -0.0006(6) -0.0069(6)
C7B 0.0296(8) 0.0274(8) 0.0199(7) -0.0078(6) -0.0016(6) -0.0042(6)
C8B 0.0231(8) 0.0222(7) 0.0202(7) -0.0042(6) -0.0030(6) 0.0008(6)
C9B 0.0363(9) 0.0338(9) 0.0237(8) -0.0076(7) -0.0017(7) -0.0128(7)
C10B 0.0405(10) 0.0400(10) 0.0193(8) -0.0094(7) -0.0012(7) -0.0130(8)
C11B 0.0205(8) 0.0297(8) 0.0170(7) -0.0002(6) 0.0020(6) -0.0103(6)
C12B 0.0265(8) 0.0237(8) 0.0227(8) -0.0086(6) 0.0011(6) -0.0059(6)
C13B 0.0256(8) 0.0254(8) 0.0233(8) -0.0007(6) -0.0057(6) -0.0033(6)
C14B 0.0178(8) 0.0263(8) 0.0346(9) -0.0072(7) 0.0014(6) -0.0033(6)
C15B 0.0355(10) 0.0257(8) 0.0426(10) 0.0007(7) -0.0130(8) 0.0076(7)
C16B 0.0274(8) 0.0242(8) 0.0202(7) -0.0021(6) 0.0010(6) 0.0046(6)
C17B 0.0320(9) 0.0261(8) 0.0243(8) -0.0038(6) -0.0007(7) -0.0068(7)
C18B 0.0286(8) 0.0241(8) 0.0235(8) -0.0017(6) 0.0045(6) -0.0058(6)
C19B 0.0241(8) 0.0201(7) 0.0212(7) -0.0015(6) 0.0005(6) 0.0040(6)
C20B 0.0218(8) 0.0469(10) 0.0248(8) -0.0096(7) -0.0005(6) 0.0002(7)
C21B 0.0206(8) 0.0511(11) 0.0239(8) -0.0081(7) 0.0037(6) -0.0009(7)
C22B 0.0246(8) 0.0330(9) 0.0195(7) 0.0037(6) -0.0031(6) -0.0081(7)
C23B 0.0157(7) 0.0314(8) 0.0295(8) 0.0003(7) 0.0004(6) -0.0015(6)
C24B 0.0218(8) 0.0326(8) 0.0173(7) -0.0009(6) 0.0001(6) -0.0047(6)
C25B 0.0264(8) 0.0242(7) 0.0174(7) -0.0035(6) -0.0037(6) -0.0012(6)
C26B 0.0292(8) 0.0213(7) 0.0166(7) 0.0012(6) -0.0036(6) -0.0017(6)
B1B 0.0222(9) 0.0178(8) 0.0206(8) -0.0048(6) -0.0027(7) 0.0015(6)
B2B 0.0191(8) 0.0200(8) 0.0197(8) 0.0005(6) -0.0001(6) 0.0007(6)
C8S 0.085(2) 0.0660(18) 0.155(3) -0.042(2) -0.031(2) -0.0052(16)
N4S 0.122(3) 0.0597(19) 0.0502(17) -0.0042(15) -0.0200(18) -0.0047(18)
C6S 0.068(2) 0.0415(16) 0.0457(17) 0.0015(14) -0.0171(15) -0.0059(14)
C7S 0.085(2) 0.0660(18) 0.155(3) -0.042(2) -0.031(2) -0.0052(16)
N3S 0.094(8) 0.087(7) 0.127(10) 0.023(6) 0.004(6) 0.028(6)
C5S 0.076(7) 0.057(5) 0.067(6) 0.009(4) 0.003(5) 0.003(5)

loop_
_atom_type_symbol
_atom_type_description
_atom_type_scat_dispersion_real
_atom_type_scat_dispersion_imag
_atom_type_scat_source
C C 0.0181 0.0091 'International Tables Vol C Tables 4.2.6.8 and 6.1.1.4'
H H 0.0000 0.0000 'International Tables Vol C Tables 4.2.6.8 and 6.1.1.4'
B B 0.0090 0.0039 'International Tables Vol C Tables 4.2.6.8 and 6.1.1.4'
N N 0.0311 0.0180 'International Tables Vol C Tables 4.2.6.8 and 6.1.1.4'
O O 0.0492 0.0322 'International Tables Vol C Tables 4.2.6.8 and 6.1.1.4'
S S 0.3331 0.5567 'International Tables Vol C Tables 4.2.6.8 and 6.1.1.4'

loop_
_geom_angle_atom_site_label_1
_geom_angle_atom_site_label_2
_geom_angle_atom_site_label_3
_geom_angle
_geom_angle_site_symmetry_3
C1A S1A C4A 92.65(8) .
C11A O1A B1A 115.04(11) .
C13A O3A B1A 113.85(11) .
C22A O5A B2A 113.34(12) .
C24A O7A B2A 112.43(12) .
C12A N1A C15A 112.01(11) .
C12A N1A C14A 111.37(11) .
C15A N1A C14A 110.81(11) .
C12A N1A B1A 104.29(11) .
C15A N1A B1A 114.58(11) .
C14A N1A B1A 103.35(10) .
C23A N2A C26A 112.96(12) .
C23A N2A C25A 112.64(11) .
C26A N2A C25A 110.74(12) .
C23A N2A B2A 103.50(11) .
C26A N2A B2A 114.94(12) .
C25A N2A B2A 101.37(11) .
C2A C1A C5A 127.07(15) .
C2A C1A S1A 110.01(12) .
C5A C1A S1A 122.84(12) .
C1A C2A C3A 113.73(16) .
C1A C2A H2AA 123.1 .
C3A C2A H2AA 123.1 .
C4A C3A C2A 113.89(16) .
C4A C3A H3AA 123.1 .
C2A C3A H3AA 123.1 .
C3A C4A C16A 126.96(15) .
C3A C4A S1A 109.69(12) .
C16A C4A S1A 123.21(13) .
C10A C5A C6A 118.13(14) .
C10A C5A C1A 123.37(14) .
C6A C5A C1A 118.50(14) .
C7A C6A C5A 120.58(15) .
C7A C6A H6AA 119.7 .
C5A C6A H6AA 119.7 .
C6A C7A C8A 122.15(15) .
C6A C7A H7AA 118.9 .
C8A C7A H7AA 118.9 .
C7A C8A C9A 116.36(13) .
C7A C8A B1A 121.45(13) .
C9A C8A B1A 122.15(14) .
C10A C9A C8A 122.18(15) .
C10A C9A H9AA 118.9 .
C8A C9A H9AA 118.9 .
C5A C10A C9A 120.58(15) .
C5A C10A H10A 119.7 .
C9A C10A H10A 119.7 .
O2A C11A O1A 124.10(13) .
O2A C11A C12A 125.83(14) .
O1A C11A C12A 110.04(12) .
N1A C12A C11A 104.83(11) .
N1A C12A H12A 110.8 .
C11A C12A H12A 110.8 .
N1A C12A H12B 110.8 .
C11A C12A H12B 110.8 .
H12A C12A H12B 108.9 .
O4A C13A O3A 123.85(14) .
O4A C13A C14A 124.33(14) .
O3A C13A C14A 111.81(12) .
N1A C14A C13A 106.96(11) .
N1A C14A H14A 110.3 .
C13A C14A H14A 110.3 .
N1A C14A H14B 110.3 .
C13A C14A H14B 110.3 .
H14A C14A H14B 108.6 .
N1A C15A H15A 109.5 .
N1A C15A H15B 109.5 .
H15A C15A H15B 109.5 .
N1A C15A H15C 109.5 .
H15A C15A H15C 109.5 .
H15B C15A H15C 109.5 .
C21A C16A C17A 117.46(14) .
C21A C16A C4A 123.57(15) .
C17A C16A C4A 118.90(15) .
C18A C17A C16A 121.12(16) .
C18A C17A H17A 119.4 .
C16A C17A H17A 119.4 .
C17A C18A C19A 122.01(16) .
C17A C18A H18A 119.0 .
C19A C18A H18A 119.0 .
C18A C19A C20A 116.54(14) .
C18A C19A B2A 119.77(14) .
C20A C19A B2A 123.51(15) .
C21A C20A C19A 121.78(16) .
C21A C20A H20A 119.1 .
C19A C20A H20A 119.1 .
C20A C21A C16A 121.05(15) .
C20A C21A H21A 119.5 .
C16A C21A H21A 119.5 .
O6A C22A O5A 124.23(15) .
O6A C22A C23A 124.88(15) .
O5A C22A C23A 110.89(13) .
N2A C23A C22A 103.99(12) .
N2A C23A H23A 111.0 .
C22A C23A H23A 111.0 .
N2A C23A H23B 111.0 .
C22A C23A H23B 111.0 .
H23A C23A H23B 109.0 .
O8A C24A O7A 123.52(16) .
O8A C24A C25A 125.53(15) .
O7A C24A C25A 110.94(13) .
N2A C25A C24A 105.49(12) .
N2A C25A H25A 110.6 .
C24A C25A H25A 110.6 .
N2A C25A H25B 110.6 .
C24A C25A H25B 110.6 .
H25A C25A H25B 108.8 .
N2A C26A H26A 109.5 .
N2A C26A H26B 109.5 .
H26A C26A H26B 109.5 .
N2A C26A H26C 109.5 .
H26A C26A H26C 109.5 .
H26B C26A H26C 109.5 .
O3A B1A O1A 109.92(12) .
O3A B1A C8A 112.23(12) .
O1A B1A C8A 114.98(13) .
O3A B1A N1A 101.93(11) .
O1A B1A N1A 100.29(11) .
C8A B1A N1A 116.18(11) .
O7A B2A O5A 110.86(13) .
O7A B2A C19A 114.26(13) .
O5A B2A C19A 112.21(13) .
O7A B2A N2A 101.96(12) .
O5A B2A N2A 98.37(11) .
C19A B2A N2A 117.74(12) .
N2S C3S C4S 178.7(3) .
C3S C4S H4S1 109.5 .
C3S C4S H4S2 109.5 .
H4S1 C4S H4S2 109.5 .
C3S C4S H4S3 109.5 .
H4S1 C4S H4S3 109.5 .
H4S2 C4S H4S3 109.5 .
N1S C1S C2S 178.1(4) .
C1S C2S H2S1 109.5 .
C1S C2S H2S2 109.5 .
H2S1 C2S H2S2 109.5 .
C1S C2S H2S3 109.5 .
H2S1 C2S H2S3 109.5 .
H2S2 C2S H2S3 109.5 .
C4B S1B C1B 92.79(8) .
C11B O1B B1B 113.81(11) .
C13B O3B B1B 113.16(12) .
C22B O5B B2B 114.41(11) .
C24B O7B B2B 114.10(12) .
C15B N1B C12B 112.82(12) .
C15B N1B C14B 110.67(13) .
C12B N1B C14B 111.88(12) .
C15B N1B B1B 115.20(12) .
C12B N1B B1B 103.84(11) .
C14B N1B B1B 101.81(11) .
C23B N2B C26B 110.61(11) .
C23B N2B C25B 113.15(11) .
C26B N2B C25B 110.67(11) .
C23B N2B B2B 103.95(11) .
C26B N2B B2B 114.83(11) .
C25B N2B B2B 103.37(11) .
C2B C1B C5B 129.49(15) .
C2B C1B S1B 110.01(12) .
C5B C1B S1B 120.50(12) .
C1B C2B C3B 113.39(15) .
C1B C2B H2BA 123.3 .
C3B C2B H2BA 123.3 .
C4B C3B C2B 113.71(15) .
C4B C3B H3BA 123.1 .
C2B C3B H3BA 123.1 .
C3B C4B C16B 129.84(15) .
C3B C4B S1B 110.09(12) .
C16B C4B S1B 120.06(12) .
C10B C5B C6B 117.74(14) .
C10B C5B C1B 121.46(14) .
C6B C5B C1B 120.79(14) .
C7B C6B C5B 120.57(14) .
C7B C6B H6BA 119.7 .
C5B C6B H6BA 119.7 .
C6B C7B C8B 122.12(14) .
C6B C7B H7BA 118.9 .
C8B C7B H7BA 118.9 .
C9B C8B C7B 116.76(14) .
C9B C8B B1B 121.59(14) .
C7B C8B B1B 121.63(13) .
C10B C9B C8B 121.59(15) .
C10B C9B H9BA 119.2 .
C8B C9B H9BA 119.2 .
C9B C10B C5B 121.20(15) .
C9B C10B H10B 119.4 .
C5B C10B H10B 119.4 .
O2B C11B O1B 123.76(15) .
O2B C11B C12B 125.72(15) .
O1B C11B C12B 110.52(12) .
N1B C12B C11B 105.06(12) .
N1B C12B H12C 110.7 .
C11B C12B H12C 110.7 .
N1B C12B H12D 110.7 .
C11B C12B H12D 110.7 .
H12C C12B H12D 108.8 .
O4B C13B O3B 123.86(15) .
O4B C13B C14B 125.36(15) .
O3B C13B C14B 110.76(13) .
N1B C14B C13B 106.08(12) .
N1B C14B H14C 110.5 .
C13B C14B H14C 110.5 .
N1B C14B H14D 110.5 .
C13B C14B H14D 110.5 .
H14C C14B H14D 108.7 .
N1B C15B H15D 109.5 .
N1B C15B H15E 109.5 .
H15D C15B H15E 109.5 .
N1B C15B H15F 109.5 .
H15D C15B H15F 109.5 .
H15E C15B H15F 109.5 .
C21B C16B C17B 117.82(14) .
C21B C16B C4B 121.13(15) .
C17B C16B C4B 121.01(15) .
C18B C17B C16B 120.48(15) .
C18B C17B H17B 119.8 .
C16B C17B H17B 119.8 .
C17B C18B C19B 122.16(15) .
C17B C18B H18B 118.9 .
C19B C18B H18B 118.9 .
C20B C19B C18B 116.81(14) .
C20B C19B B2B 121.28(14) .
C18B C19B B2B 121.57(14) .
C21B C20B C19B 121.41(16) .
C21B C20B H20B 119.3 .
C19B C20B H20B 119.3 .
C20B C21B C16B 121.31(15) .
C20B C21B H21B 119.3 .
C16B C21B H21B 119.3 .
O6B C22B O5B 124.02(15) .
O6B C22B C23B 124.67(15) .
O5B C22B C23B 111.23(12) .
N2B C23B C22B 106.59(12) .
N2B C23B H23C 110.4 .
C22B C23B H23C 110.4 .
N2B C23B H23D 110.4 .
C22B C23B H23D 110.4 .
H23C C23B H23D 108.6 .
O8B C24B O7B 124.01(15) .
O8B C24B C25B 124.56(15) .
O7B C24B C25B 111.43(13) .
C24B C25B N2B 107.33(12) .
C24B C25B H25C 110.2 .
N2B C25B H25C 110.2 .
C24B C25B H25D 110.2 .
N2B C25B H25D 110.2 .
H25C C25B H25D 108.5 .
N2B C26B H26D 109.5 .
N2B C26B H26E 109.5 .
H26D C26B H26E 109.5 .
N2B C26B H26F 109.5 .
H26D C26B H26F 109.5 .
H26E C26B H26F 109.5 .
O3B B1B O1B 111.05(12) .
O3B B1B C8B 113.39(12) .
O1B B1B C8B 113.45(13) .
O3B B1B N1B 101.83(12) .
O1B B1B N1B 99.27(11) .
C8B B1B N1B 116.51(12) .
O7B B2B O5B 111.11(12) .
O7B B2B C19B 114.56(13) .
O5B B2B C19B 113.13(13) .
O7B B2B N2B 102.24(11) .
O5B B2B N2B 101.23(11) .
C19B B2B N2B 113.28(12) .
C6S C8S H8S1 109.5 .
C6S C8S H8S2 109.5 .
H8S1 C8S H8S2 109.5 .
C6S C8S H8S3 109.5 .
H8S1 C8S H8S3 109.5 .
H8S2 C8S H8S3 109.5 .
N4S C6S C8S 175.5(4) .
C5S C7S H7S1 109.5 .
C5S C7S H7S2 109.5 .
H7S1 C7S H7S2 109.5 .
C5S C7S H7S3 109.5 .
H7S1 C7S H7S3 109.5 .
H7S2 C7S H7S3 109.5 .
C5S N3S N3S 127.9(15) 2_665
N3S C5S C7S 161.2(12) .

loop_
_geom_bond_atom_site_label_1
_geom_bond_atom_site_label_2
_geom_bond_distance
_geom_bond_site_symmetry_2
S1A C1A 1.7267(16) .
S1A C4A 1.7355(16) .
O1A C11A 1.3300(18) .
O1A B1A 1.4800(19) .
O2A C11A 1.2005(18) .
O3A C13A 1.3204(18) .
O3A B1A 1.4740(19) .
O4A C13A 1.2057(19) .
O5A C22A 1.318(2) .
O5A B2A 1.491(2) .
O6A C22A 1.2036(19) .
O7A C24A 1.330(2) .
O7A B2A 1.464(2) .
O8A C24A 1.202(2) .
N1A C12A 1.4882(19) .
N1A C15A 1.4968(18) .
N1A C14A 1.5011(18) .
N1A B1A 1.6652(19) .
N2A C23A 1.4803(19) .
N2A C26A 1.4912(19) .
N2A C25A 1.4986(19) .
N2A B2A 1.645(2) .
C1A C2A 1.357(2) .
C1A C5A 1.477(2) .
C2A C3A 1.409(2) .
C2A H2AA 0.9500 .
C3A C4A 1.356(2) .
C3A H3AA 0.9500 .
C4A C16A 1.469(2) .
C5A C10A 1.385(2) .
C5A C6A 1.397(2) .
C6A C7A 1.385(2) .
C6A H6AA 0.9500 .
C7A C8A 1.393(2) .
C7A H7AA 0.9500 .
C8A C9A 1.395(2) .
C8A B1A 1.585(2) .
C9A C10A 1.390(2) .
C9A H9AA 0.9500 .
C10A H10A 0.9500 .
C11A C12A 1.518(2) .
C12A H12A 0.9900 .
C12A H12B 0.9900 .
C13A C14A 1.504(2) .
C14A H14A 0.9900 .
C14A H14B 0.9900 .
C15A H15A 0.9800 .
C15A H15B 0.9800 .
C15A H15C 0.9800 .
C16A C21A 1.389(2) .
C16A C17A 1.398(2) .
C17A C18A 1.381(2) .
C17A H17A 0.9500 .
C18A C19A 1.392(2) .
C18A H18A 0.9500 .
C19A C20A 1.398(2) .
C19A B2A 1.583(2) .
C20A C21A 1.389(2) .
C20A H20A 0.9500 .
C21A H21A 0.9500 .
C22A C23A 1.516(2) .
C23A H23A 0.9900 .
C23A H23B 0.9900 .
C24A C25A 1.513(2) .
C25A H25A 0.9900 .
C25A H25B 0.9900 .
C26A H26A 0.9800 .
C26A H26B 0.9800 .
C26A H26C 0.9800 .
N2S C3S 1.121(3) .
C3S C4S 1.438(4) .
C4S H4S1 0.9800 .
C4S H4S2 0.9800 .
C4S H4S3 0.9800 .
N1S C1S 1.148(5) .
C1S C2S 1.390(5) .
C2S H2S1 0.9800 .
C2S H2S2 0.9800 .
C2S H2S3 0.9800 .
S1B C4B 1.7237(16) .
S1B C1B 1.7301(15) .
O1B C11B 1.3317(19) .
O1B B1B 1.4900(19) .
O2B C11B 1.2020(19) .
O3B C13B 1.3288(19) .
O3B B1B 1.466(2) .
O4B C13B 1.2033(19) .
O5B C22B 1.324(2) .
O5B B2B 1.4792(19) .
O6B C22B 1.205(2) .
O7B C24B 1.3303(19) .
O7B B2B 1.465(2) .
O8B C24B 1.2057(19) .
N1B C15B 1.487(2) .
N1B C12B 1.4899(19) .
N1B C14B 1.4969(19) .
N1B B1B 1.645(2) .
N2B C23B 1.4866(19) .
N2B C26B 1.4983(18) .
N2B C25B 1.4994(18) .
N2B B2B 1.662(2) .
C1B C2B 1.359(2) .
C1B C5B 1.466(2) .
C2B C3B 1.415(2) .
C2B H2BA 0.9500 .
C3B C4B 1.358(2) .
C3B H3BA 0.9500 .
C4B C16B 1.471(2) .
C5B C10B 1.395(2) .
C5B C6B 1.397(2) .
C6B C7B 1.381(2) .
C6B H6BA 0.9500 .
C7B C8B 1.400(2) .
C7B H7BA 0.9500 .
C8B C9B 1.394(2) .
C8B B1B 1.580(2) .
C9B C10B 1.384(2) .
C9B H9BA 0.9500 .
C10B H10B 0.9500 .
C11B C12B 1.512(2) .
C12B H12C 0.9900 .
C12B H12D 0.9900 .
C13B C14B 1.503(2) .
C14B H14C 0.9900 .
C14B H14D 0.9900 .
C15B H15D 0.9800 .
C15B H15E 0.9800 .
C15B H15F 0.9800 .
C16B C21B 1.392(2) .
C16B C17B 1.393(2) .
C17B C18B 1.385(2) .
C17B H17B 0.9500 .
C18B C19B 1.399(2) .
C18B H18B 0.9500 .
C19B C20B 1.391(2) .
C19B B2B 1.588(2) .
C20B C21B 1.388(2) .
C20B H20B 0.9500 .
C21B H21B 0.9500 .
C22B C23B 1.509(2) .
C23B H23C 0.9900 .
C23B H23D 0.9900 .
C24B C25B 1.497(2) .
C25B H25C 0.9900 .
C25B H25D 0.9900 .
C26B H26D 0.9800 .
C26B H26E 0.9800 .
C26B H26F 0.9800 .
C8S C6S 1.389(4) .
C8S H8S1 0.9800 .
C8S H8S2 0.9800 .
C8S H8S3 0.9800 .
N4S C6S 1.134(4) .
C7S C5S 1.320(11) .
C7S H7S1 0.9800 .
C7S H7S2 0.9800 .
C7S H7S3 0.9800 .
N3S C5S 1.117(13) .
N3S N3S 1.73(3) 2_665

loop_
_geom_torsion_atom_site_label_1
_geom_torsion_atom_site_label_2
_geom_torsion_atom_site_label_3
_geom_torsion_atom_site_label_4
_geom_torsion
_geom_torsion_site_symmetry_1
C4A S1A C1A C2A -1.23(14) .
C4A S1A C1A C5A 175.71(14) .
C5A C1A C2A C3A -176.38(17) .
S1A C1A C2A C3A 0.4(2) .
C1A C2A C3A C4A 1.0(3) .
C2A C3A C4A C16A 173.70(17) .
C2A C3A C4A S1A -1.9(2) .
C1A S1A C4A C3A 1.77(15) .
C1A S1A C4A C16A -174.01(14) .
C2A C1A C5A C10A -151.42(18) .
S1A C1A C5A C10A 32.2(2) .
C2A C1A C5A C6A 28.6(3) .
S1A C1A C5A C6A -147.80(13) .
C10A C5A C6A C7A 0.6(2) .
C1A C5A C6A C7A -179.46(15) .
C5A C6A C7A C8A -1.6(3) .
C6A C7A C8A C9A 1.4(2) .
C6A C7A C8A B1A -176.43(15) .
C7A C8A C9A C10A -0.3(2) .
B1A C8A C9A C10A 177.54(14) .
C6A C5A C10A C9A 0.6(2) .
C1A C5A C10A C9A -179.44(15) .
C8A C9A C10A C5A -0.7(3) .
B1A O1A C11A O2A 170.78(14) .
B1A O1A C11A C12A -11.04(17) .
C15A N1A C12A C11A -147.31(12) .
C14A N1A C12A C11A 87.97(14) .
B1A N1A C12A C11A -22.85(14) .
O2A C11A C12A N1A -159.66(14) .
O1A C11A C12A N1A 22.19(16) .
B1A O3A C13A O4A -171.74(14) .
B1A O3A C13A C14A 9.55(17) .
C12A N1A C14A C13A -120.20(13) .
C15A N1A C14A C13A 114.42(13) .
B1A N1A C14A C13A -8.78(14) .
O4A C13A C14A N1A -178.11(14) .
O3A C13A C14A N1A 0.59(16) .
C3A C4A C16A C21A 172.68(19) .
S1A C4A C16A C21A -12.3(2) .
C3A C4A C16A C17A -10.6(3) .
S1A C4A C16A C17A 164.42(14) .
C21A C16A C17A C18A 1.9(3) .
C4A C16A C17A C18A -175.03(17) .
C16A C17A C18A C19A -0.1(3) .
C17A C18A C19A C20A -1.6(3) .
C17A C18A C19A B2A 173.77(16) .
C18A C19A C20A C21A 1.6(2) .
B2A C19A C20A C21A -173.58(16) .
C19A C20A C21A C16A 0.1(3) .
C17A C16A C21A C20A -1.9(3) .
C4A C16A C21A C20A 174.87(16) .
B2A O5A C22A O6A -172.15(14) .
B2A O5A C22A C23A 7.67(17) .
C26A N2A C23A C22A -152.19(12) .
C25A N2A C23A C22A 81.40(14) .
B2A N2A C23A C22A -27.25(14) .
O6A C22A C23A N2A -166.00(14) .
O5A C22A C23A N2A 14.18(16) .
B2A O7A C24A O8A -173.51(18) .
B2A O7A C24A C25A 5.78(19) .
C23A N2A C25A C24A -134.21(13) .
C26A N2A C25A C24A 98.20(14) .
B2A N2A C25A C24A -24.21(15) .
O8A C24A C25A N2A -167.10(18) .
O7A C24A C25A N2A 13.63(18) .
C13A O3A B1A O1A 91.41(14) .
C13A O3A B1A C8A -139.29(13) .
C13A O3A B1A N1A -14.30(15) .
C11A O1A B1A O3A -110.47(13) .
C11A O1A B1A C8A 121.74(13) .
C11A O1A B1A N1A -3.66(15) .
C7A C8A B1A O3A -170.31(13) .
C9A C8A B1A O3A 12.0(2) .
C7A C8A B1A O1A -43.70(19) .
C9A C8A B1A O1A 138.62(14) .
C7A C8A B1A N1A 72.96(18) .
C9A C8A B1A N1A -104.73(16) .
C12A N1A B1A O3A 129.90(11) .
C15A N1A B1A O3A -107.31(13) .
C14A N1A B1A O3A 13.36(13) .
C12A N1A B1A O1A 16.81(13) .
C15A N1A B1A O1A 139.60(12) .
C14A N1A B1A O1A -99.74(12) .
C12A N1A B1A C8A -107.77(14) .
C15A N1A B1A C8A 15.02(18) .
C14A N1A B1A C8A 135.69(13) .
C24A O7A B2A O5A 83.18(16) .
C24A O7A B2A C19A -148.83(14) .
C24A O7A B2A N2A -20.71(17) .
C22A O5A B2A O7A -129.76(13) .
C22A O5A B2A C19A 101.14(14) .
C22A O5A B2A N2A -23.49(15) .
C18A C19A B2A O7A -147.83(15) .
C20A C19A B2A O7A 27.2(2) .
C18A C19A B2A O5A -20.5(2) .
C20A C19A B2A O5A 154.50(15) .
C18A C19A B2A N2A 92.57(19) .
C20A C19A B2A N2A -92.40(19) .
C23A N2A B2A O7A 143.93(12) .
C26A N2A B2A O7A -92.42(14) .
C25A N2A B2A O7A 27.04(14) .
C23A N2A B2A O5A 30.40(13) .
C26A N2A B2A O5A 154.05(12) .
C25A N2A B2A O5A -86.48(12) .
C23A N2A B2A C19A -90.20(16) .
C26A N2A B2A C19A 33.45(19) .
C25A N2A B2A C19A 152.92(14) .
C4B S1B C1B C2B -0.46(14) .
C4B S1B C1B C5B -179.59(13) .
C5B C1B C2B C3B 178.84(16) .
S1B C1B C2B C3B -0.2(2) .
C1B C2B C3B C4B 1.0(2) .
C2B C3B C4B C16B -179.67(16) .
C2B C3B C4B S1B -1.3(2) .
C1B S1B C4B C3B 1.00(14) .
C1B S1B C4B C16B 179.56(13) .
C2B C1B C5B C10B -172.82(18) .
S1B C1B C5B C10B 6.1(2) .
C2B C1B C5B C6B 5.9(3) .
S1B C1B C5B C6B -175.12(12) .
C10B C5B C6B C7B 1.2(2) .
C1B C5B C6B C7B -177.63(15) .
C5B C6B C7B C8B -0.2(2) .
C6B C7B C8B C9B -0.6(2) .
C6B C7B C8B B1B 177.75(15) .
C7B C8B C9B C10B 0.4(3) .
B1B C8B C9B C10B -177.98(16) .
C8B C9B C10B C5B 0.6(3) .
C6B C5B C10B C9B -1.4(3) .
C1B C5B C10B C9B 177.39(16) .
B1B O1B C11B O2B -172.47(14) .
B1B O1B C11B C12B 6.92(16) .
C15B N1B C12B C11B -149.15(13) .
C14B N1B C12B C11B 85.28(14) .
B1B N1B C12B C11B -23.75(14) .
O2B C11B C12B N1B -168.42(14) .
O1B C11B C12B N1B 12.20(15) .
B1B O3B C13B O4B -174.80(15) .
B1B O3B C13B C14B 3.63(17) .
C15B N1B C14B C13B 100.30(14) .
C12B N1B C14B C13B -132.96(13) .
B1B N1B C14B C13B -22.64(15) .
O4B C13B C14B N1B -167.84(15) .
O3B C13B C14B N1B 13.75(17) .
C3B C4B C16B C21B -165.97(18) .
S1B C4B C16B C21B 15.8(2) .
C3B C4B C16B C17B 16.2(3) .
S1B C4B C16B C17B -162.04(13) .
C21B C16B C17B C18B -0.8(2) .
C4B C16B C17B C18B 177.09(15) .
C16B C17B C18B C19B 0.1(2) .
C17B C18B C19B C20B 0.5(2) .
C17B C18B C19B B2B -172.89(14) .
C18B C19B C20B C21B -0.4(2) .
B2B C19B C20B C21B 173.08(15) .
C19B C20B C21B C16B -0.4(3) .
C17B C16B C21B C20B 1.0(3) .
C4B C16B C21B C20B -176.92(16) .
B2B O5B C22B O6B -175.42(15) .
B2B O5B C22B C23B 1.37(18) .
C26B N2B C23B C22B -138.73(12) .
C25B N2B C23B C22B 96.47(14) .
B2B N2B C23B C22B -14.96(15) .
O6B C22B C23B N2B -173.57(15) .
O5B C22B C23B N2B 9.66(17) .
B2B O7B C24B O8B -173.08(15) .
B2B O7B C24B C25B 7.49(17) .
O8B C24B C25B N2B -178.12(14) .
O7B C24B C25B N2B 1.30(16) .
C23B N2B C25B C24B -119.82(13) .
C26B N2B C25B C24B 115.40(13) .
B2B N2B C25B C24B -8.04(14) .
C13B O3B B1B O1B 87.31(15) .
C13B O3B B1B C8B -143.56(13) .
C13B O3B B1B N1B -17.57(15) .
C11B O1B B1B O3B -127.34(13) .
C11B O1B B1B C8B 103.56(14) .
C11B O1B B1B N1B -20.76(15) .
C9B C8B B1B O3B 3.2(2) .
C7B C8B B1B O3B -175.09(13) .
C9B C8B B1B O1B 131.10(15) .
C7B C8B B1B O1B -47.20(19) .
C9B C8B B1B N1B -114.53(16) .
C7B C8B B1B N1B 67.17(19) .
C15B N1B B1B O3B -95.68(14) .
C12B N1B B1B O3B 140.45(11) .
C14B N1B B1B O3B 24.11(14) .
C15B N1B B1B O1B 150.36(12) .
C12B N1B B1B O1B 26.49(13) .
C14B N1B B1B O1B -89.85(12) .
C15B N1B B1B C8B 28.22(19) .
C12B N1B B1B C8B -95.65(14) .
C14B N1B B1B C8B 148.01(13) .
C24B O7B B2B O5B 95.35(14) .
C24B O7B B2B C19B -134.90(13) .
C24B O7B B2B N2B -11.95(15) .
C22B O5B B2B O7B -118.37(14) .
C22B O5B B2B C19B 111.13(14) .
C22B O5B B2B N2B -10.40(15) .
C20B C19B B2B O7B 24.7(2) .
C18B C19B B2B O7B -162.20(13) .
C20B C19B B2B O5B 153.42(14) .
C18B C19B B2B O5B -33.46(19) .
C20B C19B B2B N2B -92.10(17) .
C18B C19B B2B N2B 81.02(17) .
C23B N2B B2B O7B 130.01(12) .
C26B N2B B2B O7B -109.02(13) .
C25B N2B B2B O7B 11.63(13) .
C23B N2B B2B O5B 15.25(14) .
C26B N2B B2B O5B 136.22(12) .
C25B N2B B2B O5B -103.14(12) .
C23B N2B B2B C19B -106.18(14) .
C26B N2B B2B C19B 14.79(17) .
C25B N2B B2B C19B 135.44(13) .
N3S N3S C5S C7S -48(5) 2_665
